data_1512400
loop_
_publ_author_name
'Xing Meng'
'Hai-Ning Wang'
'Xin-Long Wang'
'Guang-Sheng Yang'
'Shuang Wang'
'Kui-Zhan Shao'
'Zhong-Min Su'

_publ_section_title
;
 Construction and property investigation of inorganic-organic hybrid
 materials based on metal-salens and Keggin polyoxometalates
;
_journal_name_full
;
Inorganica Chimica Acta
;
_journal_page_first 135
_journal_page_last 142
_journal_paper_doi 10.1016/j.ica.2012.04.011
_journal_volume 390
_journal_year 2012
_chemical_formula_moiety 'C48 H48 Mn3 N6 O49 P W12'
_chemical_formula_sum 'C48 H48 Mn3 N6 O49 P W12'
_chemical_formula_weight 3894.91
_chemical_name_systematic
;
 ?
;
_space_group_IT_number 2
_symmetry_cell_setting triclinic
_symmetry_space_group_name_Hall '-P 1'
_symmetry_space_group_name_H-M 'P -1'
_atom_sites_solution_hydrogens geom
_atom_sites_solution_primary direct
_atom_sites_solution_secondary difmap
_audit_creation_method SHELXL-97
_cell_angle_alpha 100.932(5)
_cell_angle_beta 103.704(5)
_cell_angle_gamma 101.332(5)
_cell_formula_units_Z 2
_cell_length_a 15.378(5)
_cell_length_b 15.993(5)
_cell_length_c 18.636(5)
_cell_measurement_reflns_used 21097
_cell_measurement_temperature 293(2)
_cell_measurement_theta_max 25.00
_cell_measurement_theta_min 1.41
_cell_volume 4230(2)
_computing_cell_refinement 'SMART (Bruker, 1997)'
_computing_data_collection 'SMART (Bruker, 1997)'
_computing_data_reduction SAINT
_computing_molecular_graphics 'SHELXTL-PLUS (Sheldrick, 1990)'
_computing_publication_material SHELXL-97
_computing_structure_refinement 'SHELXL-97 (Sheldrick, 1997)'
_computing_structure_solution 'SHELXS-97(Sheldrick, 1997)'
_diffrn_ambient_temperature 293(2)
_diffrn_measured_fraction_theta_full 0.984
_diffrn_measured_fraction_theta_max 0.984
_diffrn_radiation_monochromator graphite
_diffrn_radiation_source 'fine-focus sealed tube'
_diffrn_radiation_type MoK\a
_diffrn_radiation_wavelength 0.71069
_diffrn_reflns_av_R_equivalents 0.0507
_diffrn_reflns_av_sigmaI/netI 0.1050
_diffrn_reflns_limit_h_max 17
_diffrn_reflns_limit_h_min -18
_diffrn_reflns_limit_k_max 18
_diffrn_reflns_limit_k_min -18
_diffrn_reflns_limit_l_max 22
_diffrn_reflns_limit_l_min -17
_diffrn_reflns_number 21097
_diffrn_reflns_theta_full 25.00
_diffrn_reflns_theta_max 25.00
_diffrn_reflns_theta_min 1.41
_exptl_absorpt_coefficient_mu 16.784
_exptl_absorpt_correction_T_max 0.0264
_exptl_absorpt_correction_T_min 0.0191
_exptl_absorpt_correction_type multi-scan
_exptl_absorpt_process_details 'SADABS(Sheldrick, 1996)'
_exptl_crystal_colour brown
_exptl_crystal_density_diffrn 3.058
_exptl_crystal_density_method 'not measured'
_exptl_crystal_description block
_exptl_crystal_F_000 3496
_exptl_crystal_size_max 0.26
_exptl_crystal_size_mid 0.23
_exptl_crystal_size_min 0.22
_refine_diff_density_max 4.204
_refine_diff_density_min -3.292
_refine_diff_density_rms 0.432
_refine_ls_extinction_method none
_refine_ls_goodness_of_fit_ref 1.024
_refine_ls_hydrogen_treatment constr
_refine_ls_matrix_type full
_refine_ls_number_parameters 1060
_refine_ls_number_reflns 14656
_refine_ls_number_restraints 191
_refine_ls_restrained_S_all 1.017
_refine_ls_R_factor_all 0.0975
_refine_ls_R_factor_gt 0.0563
_refine_ls_shift/su_max 0.001
_refine_ls_shift/su_mean 0.000
_refine_ls_structure_factor_coef Fsqd
_refine_ls_weighting_details 'calc w=1/[\s^2^(Fo^2^)+(0.0843P)^2^+13.6332P] where P=(Fo^2^+2Fc^2^)/3'
_refine_ls_weighting_scheme calc
_refine_ls_wR_factor_gt 0.1511
_refine_ls_wR_factor_ref 0.1743
_reflns_number_gt 9602
_reflns_number_total 14656
_reflns_threshold_expression >2sigma(I)
_cod_data_source_file ICA-2012-390-135-142-2.cif
_cod_data_source_block 2
_cod_depositor_comments
;
The following automatic conversions were performed:

'_symmetry_cell_setting' value 'Triclinic' changed to 'triclinic'
according to the built-in table from CIF Core dictionary named
'cif_core.dic' version 2.4.1 from 2010-06-29.

Automatic conversion script
Id: cif_fix_values 1891 2012-01-12 08:04:46Z andrius 
;
_cod_original_sg_symbol_Hall -P1
_cod_original_sg_symbol_H-M P-1
_cod_database_code 1512400

loop_
_symmetry_equiv_pos_as_xyz
'x, y, z'
'-x, -y, -z'

loop_
_atom_site_label
_atom_site_type_symbol
_atom_site_fract_x
_atom_site_fract_y
_atom_site_fract_z
_atom_site_U_iso_or_equiv
_atom_site_adp_type
_atom_site_occupancy
_atom_site_symmetry_multiplicity
_atom_site_calc_flag
_atom_site_refinement_flags
C28 C -0.4389(13) -0.0151(13) 0.4110(13) 0.018(5) Uani 1 1 d .
H10 H -0.4431 0.0400 0.4347 0.022 Uiso 1 1 calc R
C1 C -0.2046(15) -0.0140(15) 0.5256(15) 0.029(6) Uani 1 1 d .
C11 C -0.0282(15) -0.1351(14) 0.2801(13) 0.023(5) Uani 1 1 d U
C10 C -0.0906(18) -0.2121(16) 0.2877(14) 0.035(6) Uani 1 1 d .
H19 H -0.0925 -0.2664 0.2577 0.042 Uiso 1 1 calc R
C9 C -0.2138(15) -0.2965(13) 0.3243(13) 0.020(5) Uani 1 1 d U
H20A H -0.1930 -0.3483 0.3072 0.024 Uiso 1 1 calc R
H20B H -0.2725 -0.2997 0.2888 0.024 Uiso 1 1 calc R
C8 C -0.2236(15) -0.2898(14) 0.4065(13) 0.022(5) Uani 1 1 d U
H21A H -0.2828 -0.3266 0.4043 0.026 Uiso 1 1 calc R
H21B H -0.1751 -0.3102 0.4364 0.026 Uiso 1 1 calc R
C24 C -0.1916(17) 0.1467(13) 0.2548(14) 0.026(6) Uani 1 1 d .
H22A H -0.1375 0.1899 0.2550 0.032 Uiso 1 1 calc R
H22B H -0.2463 0.1621 0.2284 0.032 Uiso 1 1 calc R
C23 C -0.1569(16) 0.0456(15) 0.1580(14) 0.028(6) Uani 1 1 d .
H23 H -0.1329 0.0966 0.1447 0.034 Uiso 1 1 calc R
C26 C -0.3059(13) 0.0604(13) 0.3742(13) 0.016(5) Uani 1 1 d .
H24 H -0.3036 0.1122 0.4080 0.020 Uiso 1 1 calc R
C29 C -0.5002(16) -0.0904(15) 0.4141(15) 0.030(6) Uani 1 1 d .
H26 H -0.5436 -0.0856 0.4410 0.036 Uiso 1 1 calc R
C2 C -0.2087(17) 0.0679(14) 0.5678(13) 0.028(6) Uani 1 1 d .
H27 H -0.1770 0.1200 0.5607 0.034 Uiso 1 1 calc R
C32 C -0.3610(13) -0.1054(12) 0.3424(12) 0.014(4) Uani 1 1 d .
C25 C -0.1925(15) 0.1463(13) 0.3309(13) 0.023(5) Uani 1 1 d .
H29A H -0.2145 0.1955 0.3521 0.028 Uiso 1 1 calc R
H29B H -0.1302 0.1527 0.3621 0.028 Uiso 1 1 calc R
C31 C -0.4236(17) -0.1811(18) 0.3440(15) 0.037(6) Uani 1 1 d .
H30 H -0.4173 -0.2365 0.3234 0.044 Uiso 1 1 calc R
C30 C -0.4957(17) -0.173(2) 0.3764(16) 0.047(8) Uani 1 1 d .
H31 H -0.5409 -0.2230 0.3728 0.057 Uiso 1 1 calc R
C6 C -0.2552(15) -0.0947(14) 0.5357(13) 0.022(5) Uani 1 1 d U
C5 C -0.3080(17) -0.0907(17) 0.5898(16) 0.037(7) Uani 1 1 d .
H33 H -0.3384 -0.1422 0.5989 0.045 Uiso 1 1 calc R
C3 C -0.2601(17) 0.0703(17) 0.6199(14) 0.034(6) Uani 1 1 d .
H34 H -0.2600 0.1243 0.6494 0.041 Uiso 1 1 calc R
C16 C -0.0334(15) -0.0500(14) 0.3115(16) 0.031(6) Uani 1 1 d .
C15 C 0.0211(16) 0.0233(15) 0.2980(13) 0.026(6) Uani 1 1 d .
H36 H 0.0148 0.0797 0.3151 0.031 Uiso 1 1 calc R
C14 C 0.0860(18) 0.009(2) 0.2577(17) 0.046(7) Uani 1 1 d .
H37 H 0.1272 0.0566 0.2524 0.055 Uiso 1 1 calc R
C12 C 0.0371(19) -0.1463(17) 0.2415(15) 0.040(7) Uani 1 1 d .
H38 H 0.0456 -0.2023 0.2265 0.049 Uiso 1 1 calc R
C13 C 0.0891(19) -0.0773(18) 0.2253(15) 0.043(7) Uani 1 1 d .
H39 H 0.1262 -0.0866 0.1932 0.052 Uiso 1 1 calc R
C7 C -0.2587(15) -0.1781(14) 0.4951(13) 0.023(5) Uani 1 1 d U
H40 H -0.2944 -0.2253 0.5062 0.028 Uiso 1 1 calc R
C4 C -0.3133(18) -0.0090(18) 0.6287(15) 0.039(7) Uani 1 1 d .
H41 H -0.3515 -0.0062 0.6605 0.047 Uiso 1 1 calc R
C17 C -0.1893(17) -0.1184(16) 0.1235(15) 0.038(7) Uani 1 1 d .
C18 C -0.1766(18) -0.1929(18) 0.0822(16) 0.040(6) Uani 1 1 d U
H43 H -0.1966 -0.2469 0.0926 0.048 Uiso 1 1 calc R
C19 C -0.1351(19) -0.1885(19) 0.0260(17) 0.047(7) Uani 1 1 d U
H44 H -0.1273 -0.2393 -0.0026 0.056 Uiso 1 1 calc R
C21 C -0.114(2) -0.039(2) 0.0539(18) 0.052(8) Uani 1 1 d .
H45 H -0.0914 0.0147 0.0444 0.062 Uiso 1 1 calc R
C22 C -0.1532(18) -0.0365(19) 0.1120(14) 0.039(7) Uani 1 1 d .
C34 C -0.4459(19) 0.1649(19) 0.2610(15) 0.042(7) Uani 1 1 d .
H47 H -0.4451 0.1096 0.2348 0.051 Uiso 1 1 calc R
C33 C -0.4143(18) 0.2369(17) 0.2350(16) 0.039(6) Uani 1 1 d U
C38 C -0.4234(16) 0.3240(15) 0.2763(15) 0.030(6) Uani 1 1 d U
C39 C -0.3944(17) 0.4047(19) 0.251(2) 0.056(10) Uani 1 1 d .
H50 H -0.3981 0.4576 0.2793 0.067 Uiso 1 1 calc R
C42 C -0.2031(19) 0.402(2) 0.0620(18) 0.047(8) Uani 1 1 d .
H51 H -0.1748 0.4532 0.0515 0.056 Uiso 1 1 calc R
C43 C -0.1811(19) 0.331(3) 0.0314(18) 0.062(11) Uani 1 1 d .
C48 C -0.2132(18) 0.2489(16) 0.0414(16) 0.035(6) Uani 1 1 d .
C47 C -0.198(2) 0.169(2) 0.0018(18) 0.062(9) Uani 1 1 d .
H54 H -0.2296 0.1139 0.0036 0.075 Uiso 1 1 calc R
C46 C -0.132(2) 0.179(2) -0.0405(18) 0.058(6) Uani 1 1 d .
H55 H -0.1182 0.1295 -0.0661 0.069 Uiso 1 1 calc R
C35 C -0.478(2) 0.171(2) 0.3230(18) 0.051(5) Uani 1 1 d U
H56 H -0.4986 0.1204 0.3380 0.062 Uiso 1 1 calc R
C36 C -0.480(2) 0.2487(19) 0.3628(18) 0.051(5) Uani 1 1 d .
H57 H -0.4986 0.2518 0.4072 0.062 Uiso 1 1 calc R
C37 C -0.4543(19) 0.3306(17) 0.3373(16) 0.045(7) Uani 1 1 d .
H58 H -0.4595 0.3843 0.3632 0.054 Uiso 1 1 calc R
C40 C -0.350(2) 0.482(2) 0.168(3) 0.086(9) Uani 1 1 d U
H59A H -0.3409 0.5326 0.2101 0.103 Uiso 1 1 calc R
H59B H -0.4036 0.4807 0.1281 0.103 Uiso 1 1 calc R
C41 C -0.267(2) 0.493(2) 0.139(3) 0.090(11) Uani 1 1 d U
H60A H -0.2726 0.5293 0.1033 0.108 Uiso 1 1 calc R
H60B H -0.2120 0.5224 0.1816 0.108 Uiso 1 1 calc R
C44 C -0.114(2) 0.335(2) -0.0106(18) 0.059(8) Uani 1 1 d U
H61 H -0.0871 0.3906 -0.0159 0.071 Uiso 1 1 calc R
C45 C -0.085(2) 0.266(2) -0.0433(18) 0.058(6) Uani 1 1 d U
H62 H -0.0383 0.2740 -0.0666 0.069 Uiso 1 1 calc R
C20 C -0.103(2) -0.106(2) 0.011(2) 0.061(8) Uani 1 1 d U
H63 H -0.0766 -0.1008 -0.0281 0.073 Uiso 1 1 calc R
N1 N -0.1415(12) -0.2122(12) 0.3304(11) 0.022(4) Uani 1 1 d .
N2 N -0.2166(12) -0.1973(10) 0.4424(10) 0.018(4) Uani 1 1 d .
N3 N -0.1897(12) 0.0553(11) 0.2147(11) 0.021(4) Uani 1 1 d U
N4 N -0.2530(12) 0.0635(10) 0.3320(10) 0.019(4) Uani 1 1 d .
N5 N -0.3651(16) 0.4072(17) 0.1930(17) 0.056(7) Uani 1 1 d U
N6 N -0.2576(15) 0.4118(15) 0.1043(14) 0.043(6) Uani 1 1 d .
C27 C -0.3711(14) -0.0208(15) 0.3728(13) 0.021(5) Uani 1 1 d .
O1 O 0.2691(9) 0.4600(9) 0.3211(8) 0.016(3) Uani 1 1 d U
O2 O 0.1804(9) 0.5505(8) 0.3835(8) 0.015(3) Uani 1 1 d U
O3 O 0.1562(9) 0.5297(8) 0.2425(8) 0.014(3) Uani 1 1 d .
O40 O -0.0215(10) 0.4992(9) 0.3562(9) 0.024(4) Uani 1 1 d .
O13 O 0.1238(9) 0.4081(9) 0.4558(8) 0.020(3) Uani 1 1 d U
O11 O 0.1042(11) 0.5722(10) 0.4957(9) 0.028(4) Uani 1 1 d .
O7 O 0.0418(11) 0.6293(9) 0.3054(9) 0.026(4) Uani 1 1 d .
O38 O 0.2639(9) 0.7031(9) 0.3372(8) 0.016(3) Uani 1 1 d U
O8 O 0.1317(10) 0.6685(8) 0.2041(8) 0.017(3) Uani 1 1 d .
O6 O -0.0435(9) 0.4758(9) 0.2127(8) 0.019(3) Uani 1 1 d U
O25 O 0.0696(9) 0.3573(9) 0.1288(8) 0.015(3) Uani 1 1 d .
O28 O -0.0556(9) 0.3036(8) 0.1985(8) 0.017(3) Uani 1 1 d .
O31 O 0.0619(10) 0.2312(8) 0.2790(9) 0.023(4) Uani 1 1 d .
O17 O 0.2143(10) 0.3172(9) 0.3921(9) 0.022(3) Uani 1 1 d U
O19 O 0.3441(9) 0.3261(9) 0.3188(8) 0.019(3) Uani 1 1 d U
O20 O 0.4326(10) 0.4843(9) 0.4098(8) 0.021(3) Uani 1 1 d U
O23 O 0.4096(10) 0.4648(11) 0.2648(11) 0.035(4) Uani 1 1 d .
O37 O 0.3537(9) 0.6095(9) 0.2684(8) 0.018(3) Uani 1 1 d U
O36 O 0.3152(11) 0.7563(10) 0.2140(9) 0.033(4) Uani 1 1 d .
O5 O -0.0609(10) 0.6232(9) 0.1604(9) 0.024(3) Uani 1 1 d .
O9 O 0.0445(9) 0.5150(9) 0.1112(8) 0.019(3) Uani 1 1 d .
O30 O 0.0127(10) 0.1784(9) 0.1193(9) 0.022(3) Uani 1 1 d U
O18 O 0.3993(10) 0.3379(9) 0.4736(8) 0.021(3) Uani 1 1 d U
O16 O 0.2215(11) 0.5146(9) 0.6031(9) 0.026(4) Uani 1 1 d .
O14 O 0.2829(9) 0.6308(9) 0.5193(8) 0.018(3) Uani 1 1 d U
O34 O 0.3545(10) 0.7936(11) 0.4916(10) 0.038(5) Uani 1 1 d .
O12 O 0.1661(10) 0.7037(9) 0.4387(9) 0.023(3) Uani 1 1 d U
O39 O 0.3770(10) 0.6312(9) 0.4151(9) 0.023(3) Uani 1 1 d U
O15 O 0.2975(10) 0.4719(10) 0.4815(9) 0.026(4) Uani 1 1 d .
O29 O -0.1842(10) 0.3730(9) 0.2567(9) 0.026(4) Uani 1 1 d .
O32 O -0.0322(9) 0.3243(8) 0.3446(8) 0.012(3) Uani 1 1 d U
O44 O -0.2924(10) -0.1149(9) 0.3119(9) 0.023(3) Uani 1 1 d U
O43 O -0.0998(8) -0.0344(9) 0.3456(8) 0.022(4) Uani 1 1 d D
O10 O -0.0216(11) 0.6669(9) 0.4347(9) 0.029(4) Uani 1 1 d .
O41 O -0.0113(11) -0.1162(10) 0.4734(10) 0.033(4) Uani 1 1 d .
O42 O -0.1535(10) -0.0151(10) 0.4770(9) 0.026(4) Uani 1 1 d .
O46 O -0.3867(11) -0.0442(11) 0.1841(10) 0.039(4) Uani 1 1 d .
O4 O 0.0981(9) 0.4004(8) 0.2955(7) 0.012(3) Uani 1 1 d .
O35 O 0.5299(11) 0.6173(10) 0.3581(10) 0.035(4) Uani 1 1 d .
O33 O 0.0594(10) 0.2247(9) 0.4271(9) 0.023(4) Uani 1 1 d .
O26 O 0.1322(12) 0.4265(9) 0.0157(9) 0.031(4) Uani 1 1 d .
O27 O 0.2253(10) 0.5748(9) 0.1377(10) 0.029(4) Uani 1 1 d .
O22 O 0.3516(11) 0.2899(10) 0.1664(9) 0.030(4) Uani 1 1 d .
O21 O 0.1873(10) 0.2887(10) 0.2095(9) 0.025(4) Uani 1 1 d .
O45 O -0.2268(12) -0.1255(10) 0.1841(9) 0.032(4) Uani 1 1 d .
O48 O -0.3856(12) 0.2286(10) 0.1734(11) 0.042(5) Uani 1 1 d .
O47 O -0.2771(13) 0.2354(11) 0.0824(11) 0.045(5) Uani 1 1 d .
O49 O -0.4511(17) 0.2890(18) 0.0281(19) 0.113(11) Uani 1 1 d .
O24 O 0.2462(10) 0.4186(9) 0.1552(8) 0.022(4) Uani 1 1 d .
P1 P 0.1764(3) 0.4854(3) 0.3111(3) 0.0075(10) Uani 1 1 d .
Mn1 Mn -0.1460(2) -0.1084(2) 0.4035(2) 0.0207(8) Uani 1 1 d .
Mn2 Mn -0.2468(2) -0.0383(2) 0.2553(2) 0.0220(8) Uani 1 1 d D
Mn3 Mn -0.3300(3) 0.3125(3) 0.1307(3) 0.0424(11) Uani 1 1 d .
W1 W 0.02372(6) 0.58250(6) 0.19994(5) 0.0176(2) Uani 1 1 d .
W2 W 0.20540(6) 0.52093(5) 0.51182(5) 0.0169(2) Uani 1 1 d .
W3 W 0.33860(6) 0.39106(6) 0.41618(5) 0.0170(2) Uani 1 1 d .
W4 W 0.14467(6) 0.46027(6) 0.11167(5) 0.0185(2) Uani 1 1 d .
W5 W 0.42083(6) 0.56171(6) 0.34433(5) 0.0174(2) Uani 1 1 d .
W6 W -0.06590(6) 0.39644(5) 0.27633(5) 0.0164(2) Uani 1 1 d .
W7 W 0.05616(6) 0.27414(5) 0.18790(5) 0.0167(2) Uani 1 1 d .
W8 W 0.25656(6) 0.66325(5) 0.23293(5) 0.0185(2) Uani 1 1 d .
W9 W 0.08597(6) 0.30315(5) 0.37971(5) 0.0144(2) Uani 1 1 d .
W10 W 0.28846(6) 0.69294(5) 0.44057(5) 0.0178(2) Uani 1 1 d .
W11 W 0.05504(6) 0.61485(6) 0.40781(5) 0.0178(2) Uani 1 1 d .
W12 W 0.30817(6) 0.35905(6) 0.22387(5) 0.0186(2) Uani 1 1 d .

loop_
_atom_site_aniso_label
_atom_site_aniso_U_11
_atom_site_aniso_U_22
_atom_site_aniso_U_33
_atom_site_aniso_U_23
_atom_site_aniso_U_13
_atom_site_aniso_U_12
C28 0.008(11) 0.016(11) 0.025(13) 0.002(9) 0.002(10) -0.001(8)
C1 0.019(13) 0.033(14) 0.036(16) 0.012(12) 0.005(12) 0.006(10)
C11 0.023(5) 0.023(5) 0.023(5) 0.0056(16) 0.0065(17) 0.0059(16)
C10 0.052(17) 0.026(14) 0.025(15) -0.002(11) 0.005(14) 0.021(12)
C9 0.020(5) 0.020(5) 0.020(5) 0.0052(15) 0.0056(17) 0.0051(15)
C8 0.022(5) 0.022(5) 0.022(5) 0.0055(16) 0.0062(17) 0.0057(16)
C24 0.042(15) 0.010(11) 0.039(15) 0.014(10) 0.018(13) 0.016(10)
C23 0.030(14) 0.030(13) 0.029(15) 0.011(11) 0.016(12) 0.003(11)
C26 0.013(11) 0.010(10) 0.030(13) 0.007(9) 0.011(11) 0.001(8)
C29 0.034(14) 0.027(13) 0.044(16) 0.013(12) 0.035(14) 0.007(11)
C2 0.044(15) 0.017(12) 0.027(14) 0.000(10) 0.015(13) 0.013(11)
C32 0.016(11) 0.014(11) 0.014(12) 0.008(9) 0.010(10) 0.001(8)
C25 0.026(13) 0.018(12) 0.026(14) 0.000(10) 0.017(12) 0.000(9)
C31 0.036(16) 0.054(17) 0.029(15) 0.016(13) 0.015(14) 0.018(13)
C30 0.014(14) 0.07(2) 0.040(18) 0.002(15) 0.007(13) -0.018(13)
C6 0.022(5) 0.022(5) 0.022(5) 0.0056(16) 0.0065(17) 0.0055(16)
C5 0.034(15) 0.043(16) 0.047(18) 0.013(13) 0.031(15) 0.012(12)
C3 0.044(16) 0.039(15) 0.026(15) 0.007(12) 0.014(13) 0.022(13)
C16 0.019(13) 0.018(12) 0.060(19) 0.010(12) 0.025(13) -0.001(9)
C15 0.044(15) 0.026(13) 0.021(13) 0.011(10) 0.020(12) 0.021(11)
C14 0.028(15) 0.06(2) 0.05(2) 0.016(16) 0.021(15) 0.014(14)
C12 0.07(2) 0.035(15) 0.044(18) 0.016(13) 0.042(17) 0.034(14)
C13 0.044(17) 0.053(18) 0.028(16) -0.009(13) 0.015(14) 0.014(14)
C7 0.023(5) 0.023(5) 0.023(5) 0.0060(16) 0.0067(17) 0.0057(16)
C4 0.046(17) 0.058(18) 0.032(16) 0.018(14) 0.025(14) 0.035(15)
C17 0.029(15) 0.034(15) 0.037(17) -0.012(12) 0.008(13) 0.001(12)
C18 0.040(6) 0.040(6) 0.040(6) 0.0097(19) 0.011(2) 0.0103(19)
C19 0.047(7) 0.047(7) 0.047(7) 0.011(2) 0.013(2) 0.012(2)
C21 0.06(2) 0.06(2) 0.06(2) 0.020(16) 0.042(18) 0.028(16)
C22 0.039(16) 0.062(19) 0.016(14) 0.000(13) 0.016(13) 0.014(14)
C34 0.055(19) 0.050(17) 0.025(15) 0.027(14) 0.005(14) 0.014(14)
C33 0.039(6) 0.039(6) 0.039(6) 0.0095(18) 0.011(2) 0.0100(19)
C38 0.030(6) 0.030(6) 0.030(6) 0.0076(17) 0.0083(19) 0.0080(17)
C39 0.019(15) 0.044(18) 0.11(3) 0.034(19) 0.000(17) 0.020(13)
C42 0.028(16) 0.07(2) 0.06(2) 0.032(18) 0.015(16) 0.016(15)
C43 0.025(16) 0.14(3) 0.05(2) 0.06(2) 0.013(16) 0.021(19)
C48 0.039(16) 0.030(14) 0.038(17) 0.015(13) 0.009(14) 0.009(12)
C47 0.06(2) 0.08(2) 0.05(2) 0.006(18) 0.019(19) 0.021(19)
C46 0.049(13) 0.097(18) 0.047(14) 0.047(13) 0.019(11) 0.029(12)
C35 0.051(5) 0.052(5) 0.052(5) 0.0128(16) 0.0147(18) 0.0132(17)
C36 0.051(5) 0.052(5) 0.052(5) 0.0128(16) 0.0147(18) 0.0132(17)
C37 0.058(19) 0.031(15) 0.048(19) -0.006(13) 0.020(16) 0.023(14)
C40 0.058(17) 0.076(18) 0.16(3) 0.072(18) 0.047(18) 0.038(15)
C41 0.06(2) 0.09(2) 0.15(3) 0.08(2) 0.05(2) 0.015(18)
C44 0.043(17) 0.10(2) 0.044(18) 0.036(16) 0.018(15) 0.017(15)
C45 0.049(13) 0.097(18) 0.047(14) 0.047(13) 0.019(11) 0.029(12)
C20 0.061(8) 0.061(8) 0.061(8) 0.015(2) 0.018(3) 0.015(2)
N1 0.027(11) 0.031(11) 0.027(12) 0.021(9) 0.021(10) 0.021(9)
N2 0.020(10) 0.003(8) 0.024(11) 0.004(7) -0.002(9) 0.002(7)
N3 0.021(4) 0.021(4) 0.021(4) 0.0052(14) 0.0063(15) 0.0053(14)
N4 0.029(11) 0.010(9) 0.023(11) -0.001(8) 0.014(10) 0.010(8)
N5 0.040(14) 0.071(16) 0.09(2) 0.051(15) 0.033(14) 0.036(12)
N6 0.039(14) 0.043(14) 0.047(16) 0.027(12) -0.009(12) 0.018(11)
C27 0.014(11) 0.035(13) 0.015(12) 0.008(10) 0.003(10) 0.008(10)
O1 0.017(3) 0.016(3) 0.016(3) 0.0040(13) 0.0048(13) 0.0042(13)
O2 0.016(3) 0.016(3) 0.015(3) 0.0038(12) 0.0047(13) 0.0037(12)
O3 0.017(8) 0.004(7) 0.018(8) 0.003(6) -0.001(7) 0.003(6)
O40 0.025(9) 0.028(9) 0.019(9) 0.002(7) 0.013(8) 0.006(7)
O13 0.020(3) 0.020(3) 0.019(3) 0.0050(13) 0.0058(14) 0.0048(13)
O11 0.037(10) 0.023(8) 0.034(10) 0.012(8) 0.022(9) 0.006(7)
O7 0.048(10) 0.015(8) 0.029(10) 0.009(7) 0.027(9) 0.017(7)
O38 0.016(3) 0.016(3) 0.016(3) 0.0041(13) 0.0047(13) 0.0041(13)
O8 0.037(9) 0.013(7) 0.007(7) 0.006(6) 0.006(7) 0.017(7)
O6 0.019(3) 0.019(3) 0.019(3) 0.0048(13) 0.0050(13) 0.0050(13)
O25 0.012(7) 0.027(8) 0.006(7) 0.008(6) 0.000(6) 0.004(6)
O28 0.014(8) 0.005(7) 0.026(9) 0.003(6) -0.003(7) 0.003(6)
O31 0.029(9) 0.008(7) 0.039(10) 0.006(7) 0.020(8) 0.006(6)
O17 0.022(3) 0.022(3) 0.022(3) 0.0052(13) 0.0066(14) 0.0056(13)
O19 0.019(3) 0.019(3) 0.019(3) 0.0051(13) 0.0056(13) 0.0049(13)
O20 0.021(3) 0.022(3) 0.021(3) 0.0053(13) 0.0059(14) 0.0054(13)
O23 0.008(8) 0.052(11) 0.053(12) 0.028(10) 0.014(8) 0.004(7)
O37 0.018(3) 0.018(3) 0.018(3) 0.0049(13) 0.0052(13) 0.0044(13)
O36 0.039(10) 0.030(9) 0.022(9) -0.001(7) 0.015(9) -0.010(8)
O5 0.024(9) 0.026(9) 0.020(9) 0.004(7) 0.002(7) 0.014(7)
O9 0.018(8) 0.014(8) 0.023(9) 0.010(7) 0.000(7) -0.001(6)
O30 0.023(3) 0.022(3) 0.022(3) 0.0053(13) 0.0064(14) 0.0059(13)
O18 0.021(3) 0.020(3) 0.021(3) 0.0052(13) 0.0055(14) 0.0054(13)
O16 0.039(10) 0.012(8) 0.035(10) 0.017(7) 0.014(9) 0.015(7)
O14 0.018(3) 0.018(3) 0.018(3) 0.0042(13) 0.0051(13) 0.0044(13)
O34 0.020(9) 0.040(10) 0.038(11) -0.022(8) 0.021(9) -0.016(7)
O12 0.023(3) 0.023(3) 0.023(3) 0.0054(13) 0.0068(14) 0.0063(13)
O39 0.023(3) 0.022(3) 0.023(3) 0.0054(13) 0.0066(14) 0.0056(13)
O15 0.023(9) 0.035(9) 0.025(9) 0.014(8) 0.010(8) 0.005(7)
O29 0.028(9) 0.015(8) 0.039(11) 0.007(7) 0.009(8) 0.011(7)
O32 0.013(3) 0.012(3) 0.012(3) 0.0033(12) 0.0032(13) 0.0032(12)
O44 0.023(3) 0.023(3) 0.023(3) 0.0058(13) 0.0067(14) 0.0060(13)
O43 0.021(8) 0.017(8) 0.035(10) 0.007(7) 0.023(8) 0.004(6)
O10 0.036(10) 0.021(8) 0.038(11) 0.007(8) 0.020(9) 0.017(7)
O41 0.046(11) 0.022(9) 0.037(11) 0.020(8) 0.014(9) 0.004(8)
O42 0.024(9) 0.027(9) 0.031(10) 0.005(7) 0.019(8) 0.008(7)
O46 0.031(10) 0.035(10) 0.044(12) 0.000(9) 0.005(9) 0.008(8)
O4 0.015(7) 0.019(7) 0.006(7) 0.006(6) 0.005(6) 0.007(6)
O35 0.039(10) 0.025(9) 0.041(11) 0.004(8) 0.025(10) -0.002(8)
O33 0.029(9) 0.020(8) 0.024(9) 0.009(7) 0.012(8) 0.004(7)
O26 0.070(13) 0.012(8) 0.013(9) 0.005(6) 0.015(9) 0.008(8)
O27 0.027(9) 0.017(8) 0.046(11) 0.021(8) 0.004(9) 0.007(7)
O22 0.030(10) 0.034(9) 0.033(10) 0.007(8) 0.018(9) 0.014(8)
O21 0.032(9) 0.031(9) 0.025(9) 0.010(7) 0.024(8) 0.016(7)
O45 0.057(12) 0.021(9) 0.022(9) 0.004(7) 0.023(9) 0.011(8)
O48 0.055(12) 0.012(8) 0.062(13) -0.004(8) 0.032(11) 0.012(8)
O47 0.054(12) 0.027(10) 0.063(14) 0.015(9) 0.031(12) 0.006(9)
O49 0.057(17) 0.080(19) 0.16(3) 0.02(2) -0.025(18) -0.001(15)
O24 0.032(9) 0.029(9) 0.020(9) 0.013(7) 0.020(8) 0.017(7)
P1 0.011(3) 0.007(2) 0.004(3) 0.0014(19) 0.001(2) 0.0030(19)
Mn1 0.030(2) 0.0135(16) 0.024(2) 0.0064(14) 0.0157(17) 0.0078(14)
Mn2 0.031(2) 0.0160(17) 0.026(2) 0.0067(15) 0.0173(18) 0.0091(15)
Mn3 0.041(3) 0.034(2) 0.055(3) 0.018(2) 0.015(2) 0.0082(19)
W1 0.0230(5) 0.0185(5) 0.0165(5) 0.0092(4) 0.0066(4) 0.0113(4)
W2 0.0239(5) 0.0176(4) 0.0106(5) 0.0044(4) 0.0065(4) 0.0054(4)
W3 0.0171(5) 0.0193(5) 0.0195(5) 0.0108(4) 0.0063(4) 0.0087(4)
W4 0.0284(5) 0.0207(5) 0.0117(5) 0.0075(4) 0.0093(4) 0.0109(4)
W5 0.0159(5) 0.0188(5) 0.0211(5) 0.0083(4) 0.0085(4) 0.0054(4)
W6 0.0156(5) 0.0178(4) 0.0188(5) 0.0068(4) 0.0066(4) 0.0065(3)
W7 0.0216(5) 0.0163(4) 0.0127(5) 0.0014(4) 0.0075(4) 0.0048(4)
W8 0.0242(5) 0.0160(4) 0.0191(5) 0.0099(4) 0.0085(4) 0.0060(4)
W9 0.0189(5) 0.0142(4) 0.0131(5) 0.0070(3) 0.0068(4) 0.0049(3)
W10 0.0229(5) 0.0126(4) 0.0173(5) 0.0015(4) 0.0078(4) 0.0032(4)
W11 0.0219(5) 0.0184(5) 0.0179(5) 0.0034(4) 0.0110(4) 0.0105(4)
W12 0.0219(5) 0.0200(5) 0.0195(5) 0.0051(4) 0.0109(4) 0.0117(4)

loop_
_atom_type_symbol
_atom_type_description
_atom_type_scat_dispersion_real
_atom_type_scat_dispersion_imag
_atom_type_scat_source
C C 0.0033 0.0016 'International Tables Vol C Tables 4.2.6.8 and 6.1.1.4'
H H 0.0000 0.0000 'International Tables Vol C Tables 4.2.6.8 and 6.1.1.4'
N N 0.0061 0.0033 'International Tables Vol C Tables 4.2.6.8 and 6.1.1.4'
O O 0.0106 0.0060 'International Tables Vol C Tables 4.2.6.8 and 6.1.1.4'
P P 0.1023 0.0942 'International Tables Vol C Tables 4.2.6.8 and 6.1.1.4'
Mn Mn 0.3368 0.7283 'International Tables Vol C Tables 4.2.6.8 and 6.1.1.4'
W W -0.8490 6.8722 'International Tables Vol C Tables 4.2.6.8 and 6.1.1.4'

loop_
_geom_angle_atom_site_label_1
_geom_angle_atom_site_label_2
_geom_angle_atom_site_label_3
_geom_angle
C29 C28 C27 121(2)
O42 C1 C2 119(2)
O42 C1 C6 121(2)
C2 C1 C6 120(2)
C12 C11 C16 120(2)
C12 C11 C10 120(2)
C16 C11 C10 120.7(19)
N1 C10 C11 126(2)
N1 C9 C8 105.1(17)
N2 C8 C9 109.0(16)
C25 C24 N3 108.1(16)
N3 C23 C22 127(2)
N4 C26 C27 123.4(19)
C28 C29 C30 119(2)
C3 C2 C1 120(2)
O44 C32 C31 118.7(18)
O44 C32 C27 121.1(17)
C31 C32 C27 120.2(19)
C24 C25 N4 110.0(19)
C30 C31 C32 120(2)
C29 C30 C31 120(2)
C7 C6 C5 116(2)
C7 C6 C1 124(2)
C5 C6 C1 119(2)
C4 C5 C6 120(2)
C2 C3 C4 121(2)
O43 C16 C11 122.8(18)
O43 C16 C15 116.2(18)
C11 C16 C15 120(2)
C16 C15 C14 118(2)
C15 C14 C13 121(2)
C13 C12 C11 121(2)
C12 C13 C14 119(2)
N2 C7 C6 127(2)
C5 C4 C3 120(2)
C18 C17 C22 120(2)
C18 C17 O45 118(2)
C22 C17 O45 121(2)
C19 C18 C17 120(3)
C18 C19 C20 120(3)
C20 C21 C22 128(3)
C21 C22 C17 115(3)
C21 C22 C23 122(3)
C17 C22 C23 123(2)
C35 C34 C33 123(3)
O48 C33 C34 122(2)
O48 C33 C38 122(2)
C34 C33 C38 116(2)
C37 C38 C39 119(3)
C37 C38 C33 121(2)
C39 C38 C33 120(2)
N5 C39 C38 125(3)
N6 C42 C43 131(3)
C42 C43 C48 124(3)
C42 C43 C44 121(3)
C48 C43 C44 114(3)
C43 C48 O47 120(2)
C43 C48 C47 125(3)
O47 C48 C47 114(2)
C46 C47 C48 117(3)
C47 C46 C45 120(3)
C36 C35 C34 121(3)
C35 C36 C37 121(3)
C38 C37 C36 118(2)
N5 C40 C41 112(3)
N6 C41 C40 111(3)
C45 C44 C43 126(3)
C44 C45 C46 118(3)
C21 C20 C19 117(3)
C10 N1 C9 120(2)
C10 N1 Mn1 125.3(17)
C9 N1 Mn1 114.1(12)
C7 N2 C8 120.5(17)
C7 N2 Mn1 123.8(14)
C8 N2 Mn1 115.6(13)
C23 N3 C24 119.7(18)
C23 N3 Mn2 126.5(16)
C24 N3 Mn2 113.7(13)
C26 N4 C25 122.5(17)
C26 N4 Mn2 125.3(14)
C25 N4 Mn2 112.1(12)
C39 N5 C40 121(3)
C39 N5 Mn3 128(2)
C40 N5 Mn3 111(2)
C42 N6 C41 124(3)
C42 N6 Mn3 123(2)
C41 N6 Mn3 113(2)
C28 C27 C32 118.3(19)
C28 C27 C26 119.0(19)
C32 C27 C26 122.2(17)
P1 O1 W3 127.0(7)
P1 O1 W5 125.7(7)
W3 O1 W5 89.2(5)
P1 O1 W12 125.2(8)
W3 O1 W12 89.5(4)
W5 O1 W12 88.4(4)
P1 O2 W10 126.8(7)
P1 O2 W11 126.3(8)
W10 O2 W11 89.5(4)
P1 O2 W2 125.2(7)
W10 O2 W2 88.9(5)
W11 O2 W2 87.9(4)
P1 O3 W1 126.3(7)
P1 O3 W4 124.5(7)
W1 O3 W4 90.5(5)
P1 O3 W8 124.5(7)
W1 O3 W8 90.5(4)
W4 O3 W8 89.7(4)
W6 O40 W11 154.7(8)
W9 O13 W2 154.3(8)
W2 O11 W11 126.9(8)
W1 O7 W11 151.1(8)
W8 O38 W10 153.0(7)
W8 O8 W1 128.3(6)
W1 O6 W6 150.1(9)
W7 O25 W4 149.1(8)
W7 O28 W6 126.4(7)
W9 O31 W7 125.3(7)
W9 O17 W3 151.1(8)
W12 O19 W3 124.6(7)
W5 O20 W3 127.8(8)
W5 O23 W12 127.2(7)
W8 O37 W5 150.5(8)
W4 O9 W1 125.3(8)
W2 O14 W10 128.4(8)
W11 O12 W10 128.9(8)
W5 O39 W10 152.0(9)
W2 O15 W3 153.3(9)
W9 O32 W6 127.2(6)
C32 O44 Mn2 123.1(12)
C32 O44 Mn1 114.8(12)
Mn2 O44 Mn1 99.3(6)
C16 O43 Mn1 122.1(12)
C16 O43 Mn2 113.6(14)
Mn1 O43 Mn2 99.1(5)
C1 O42 Mn1 130.3(14)
P1 O4 W7 125.8(7)
P1 O4 W9 126.1(7)
W7 O4 W9 90.0(4)
P1 O4 W6 124.7(7)
W7 O4 W6 89.5(5)
W9 O4 W6 89.3(4)
W4 O27 W8 126.8(8)
W12 O21 W7 150.7(8)
C17 O45 Mn2 129.8(14)
C33 O48 Mn3 131.1(15)
C48 O47 Mn3 130.4(15)
W4 O24 W12 153.0(7)
O2 P1 O1 109.0(8)
O2 P1 O4 110.3(7)
O1 P1 O4 108.5(7)
O2 P1 O3 108.6(7)
O1 P1 O3 111.2(7)
O4 P1 O3 109.3(7)
O42 Mn1 O43 93.8(6)
O42 Mn1 N1 175.9(7)
O43 Mn1 N1 90.3(6)
O42 Mn1 N2 92.8(7)
O43 Mn1 N2 167.2(7)
N1 Mn1 N2 83.1(7)
O42 Mn1 O41 93.1(7)
O43 Mn1 O41 97.6(5)
N1 Mn1 O41 86.3(7)
N2 Mn1 O41 92.9(6)
O42 Mn1 O44 94.8(6)
O43 Mn1 O44 81.0(5)
N1 Mn1 O44 85.9(6)
N2 Mn1 O44 87.6(6)
O41 Mn1 O44 172.1(6)
O45 Mn2 O44 95.8(6)
O45 Mn2 N3 92.4(7)
O44 Mn2 N3 169.8(8)
O45 Mn2 N4 173.0(7)
O44 Mn2 N4 89.2(7)
N3 Mn2 N4 82.1(7)
O45 Mn2 O46 94.3(7)
O44 Mn2 O46 93.8(6)
N3 Mn2 O46 91.6(7)
N4 Mn2 O46 90.3(7)
O45 Mn2 O43 89.5(6)
O44 Mn2 O43 80.7(5)
N3 Mn2 O43 93.4(6)
N4 Mn2 O43 86.4(6)
O46 Mn2 O43 173.6(6)
O47 Mn3 O48 92.2(7)
O47 Mn3 N6 91.7(9)
O48 Mn3 N6 169.7(10)
O47 Mn3 N5 170.0(10)
O48 Mn3 N5 92.0(8)
N6 Mn3 N5 82.7(10)
O47 Mn3 O49 93.7(10)
O48 Mn3 O49 96.2(10)
N6 Mn3 O49 93.1(10)
N5 Mn3 O49 94.8(11)
O5 W1 O7 102.0(7)
O5 W1 O6 101.4(7)
O7 W1 O6 86.6(6)
O5 W1 O8 102.6(6)
O7 W1 O8 89.7(6)
O6 W1 O8 156.0(6)
O5 W1 O9 101.2(7)
O7 W1 O9 156.8(6)
O6 W1 O9 88.5(6)
O8 W1 O9 85.7(5)
O5 W1 O3 171.2(6)
O7 W1 O3 84.4(6)
O6 W1 O3 84.8(5)
O8 W1 O3 71.2(5)
O9 W1 O3 72.6(5)
O16 W2 O14 103.8(7)
O16 W2 O11 102.3(7)
O14 W2 O11 88.3(6)
O16 W2 O15 103.8(7)
O14 W2 O15 86.0(6)
O11 W2 O15 153.9(6)
O16 W2 O13 102.7(6)
O14 W2 O13 153.2(6)
O11 W2 O13 89.6(6)
O15 W2 O13 84.2(6)
O16 W2 O2 172.4(5)
O14 W2 O2 70.8(5)
O11 W2 O2 72.6(5)
O15 W2 O2 81.5(5)
O13 W2 O2 83.1(5)
O18 W3 O20 103.1(6)
O18 W3 O15 106.2(7)
O20 W3 O15 91.0(6)
O18 W3 O17 100.7(6)
O20 W3 O17 156.1(6)
O15 W3 O17 84.7(6)
O18 W3 O19 98.2(6)
O20 W3 O19 87.3(6)
O15 W3 O19 155.3(6)
O17 W3 O19 86.9(6)
O18 W3 O1 170.1(5)
O20 W3 O1 72.1(5)
O15 W3 O1 82.8(5)
O17 W3 O1 84.0(5)
O19 W3 O1 73.2(5)
O26 W4 O24 102.4(7)
O26 W4 O27 101.9(7)
O24 W4 O27 88.9(6)
O26 W4 O9 101.3(7)
O24 W4 O9 156.2(6)
O27 W4 O9 87.9(6)
O26 W4 O25 101.2(6)
O24 W4 O25 85.2(6)
O27 W4 O25 156.9(6)
O9 W4 O25 88.6(5)
O26 W4 O3 170.6(5)
O24 W4 O3 85.0(5)
O27 W4 O3 72.1(6)
O9 W4 O3 71.6(5)
O25 W4 O3 85.1(5)
O35 W5 O23 100.7(7)
O35 W5 O39 104.8(7)
O23 W5 O39 154.4(6)
O35 W5 O20 103.7(7)
O23 W5 O20 86.5(6)
O39 W5 O20 88.4(6)
O35 W5 O37 101.8(7)
O23 W5 O37 87.1(6)
O39 W5 O37 86.7(6)
O20 W5 O37 154.4(6)
O35 W5 O1 171.4(6)
O23 W5 O1 72.6(5)
O39 W5 O1 82.0(5)
O20 W5 O1 71.0(5)
O37 W5 O1 83.5(5)
O29 W6 O40 105.1(7)
O29 W6 O32 103.1(6)
O40 W6 O32 91.9(6)
O29 W6 O28 99.3(6)
O40 W6 O28 155.4(6)
O32 W6 O28 85.2(5)
O29 W6 O6 101.6(6)
O40 W6 O6 84.4(6)
O32 W6 O6 155.1(5)
O28 W6 O6 88.0(6)
O29 W6 O4 169.4(6)
O40 W6 O4 84.3(5)
O32 W6 O4 71.2(5)
O28 W6 O4 71.6(5)
O6 W6 O4 83.9(5)
O30 W7 O25 101.5(6)
O30 W7 O28 100.6(6)
O25 W7 O28 88.8(5)
O30 W7 O21 103.0(6)
O25 W7 O21 86.9(6)
O28 W7 O21 156.3(6)
O30 W7 O31 100.9(6)
O25 W7 O31 157.7(6)
O28 W7 O31 87.2(6)
O21 W7 O31 88.0(6)
O30 W7 O4 170.1(5)
O25 W7 O4 85.7(5)
O28 W7 O4 72.5(5)
O21 W7 O4 84.0(5)
O31 W7 O4 72.2(5)
O36 W8 O8 103.5(7)
O36 W8 O38 102.3(6)
O8 W8 O38 90.6(6)
O36 W8 O37 102.4(7)
O8 W8 O37 154.0(5)
O38 W8 O37 85.8(6)
O36 W8 O27 103.4(7)
O8 W8 O27 86.1(6)
O38 W8 O27 154.2(6)
O37 W8 O27 86.1(6)
O36 W8 O3 171.6(7)
O8 W8 O3 70.0(5)
O38 W8 O3 83.5(5)
O37 W8 O3 84.0(5)
O27 W8 O3 71.3(5)
O33 W9 O13 103.4(7)
O33 W9 O17 103.5(6)
O13 W9 O17 84.4(6)
O33 W9 O32 100.2(6)
O13 W9 O32 90.6(6)
O17 W9 O32 156.3(5)
O33 W9 O31 100.7(6)
O13 W9 O31 155.9(6)
O17 W9 O31 88.9(6)
O32 W9 O31 86.2(6)
O33 W9 O4 169.8(6)
O13 W9 O4 83.8(5)
O17 W9 O4 84.2(5)
O32 W9 O4 72.2(5)
O31 W9 O4 72.5(5)
O34 W10 O12 102.4(7)
O34 W10 O38 103.6(7)
O12 W10 O38 88.7(6)
O34 W10 O39 103.6(7)
O12 W10 O39 154.0(6)
O38 W10 O39 84.5(6)
O34 W10 O14 101.8(7)
O12 W10 O14 87.3(6)
O38 W10 O14 154.5(6)
O39 W10 O14 88.2(6)
O34 W10 O2 170.4(6)
O12 W10 O2 70.8(5)
O38 W10 O2 83.3(5)
O39 W10 O2 83.5(5)
O14 W10 O2 71.6(5)
O10 W11 O12 103.9(7)
O10 W11 O40 102.0(7)
O12 W11 O40 153.8(6)
O10 W11 O7 101.8(7)
O12 W11 O7 87.6(6)
O40 W11 O7 83.5(6)
O10 W11 O11 103.2(7)
O12 W11 O11 87.6(6)
O40 W11 O11 90.1(6)
O7 W11 O11 155.0(6)
O10 W11 O2 172.9(7)
O12 W11 O2 70.6(5)
O40 W11 O2 83.9(5)
O7 W11 O2 82.7(5)
O11 W11 O2 72.6(5)
O22 W12 O21 101.9(7)
O22 W12 O24 103.3(7)
O21 W12 O24 84.9(6)
O22 W12 O19 100.9(7)
O21 W12 O19 87.1(6)
O24 W12 O19 155.6(6)
O22 W12 O23 102.9(7)
O21 W12 O23 155.2(6)
O24 W12 O23 88.6(7)
O19 W12 O23 89.2(6)
O22 W12 O1 171.0(6)
O21 W12 O1 83.8(5)
O24 W12 O1 84.0(5)
O19 W12 O1 72.3(5)
O23 W12 O1 71.6(6)

loop_
_geom_bond_atom_site_label_1
_geom_bond_atom_site_label_2
_geom_bond_distance
C28 C29 1.40(3)
C28 C27 1.40(3)
C1 O42 1.33(3)
C1 C2 1.41(3)
C1 C6 1.44(3)
C11 C12 1.39(3)
C11 C16 1.40(3)
C11 C10 1.46(3)
C10 N1 1.24(3)
C9 N1 1.54(3)
C9 C8 1.56(3)
C8 N2 1.48(3)
C24 C25 1.42(3)
C24 N3 1.52(3)
C23 N3 1.27(3)
C23 C22 1.45(3)
C26 N4 1.26(2)
C26 C27 1.47(3)
C29 C30 1.40(4)
C2 C3 1.39(3)
C32 O44 1.33(2)
C32 C31 1.40(3)
C32 C27 1.42(3)
C25 N4 1.47(2)
C31 C30 1.40(3)
C6 C7 1.39(3)
C6 C5 1.44(3)
C5 C4 1.40(3)
C3 C4 1.43(3)
C16 O43 1.36(2)
C16 C15 1.40(3)
C15 C14 1.41(3)
C14 C13 1.41(4)
C12 C13 1.36(3)
C7 N2 1.32(3)
C17 C18 1.37(3)
C17 C22 1.39(4)
C17 O45 1.40(3)
C18 C19 1.36(4)
C19 C20 1.42(4)
C21 C20 1.26(4)
C21 C22 1.36(3)
C34 C35 1.35(4)
C34 C33 1.38(3)
C33 O48 1.32(3)
C33 C38 1.51(3)
C38 C37 1.33(3)
C38 C39 1.48(3)
C39 N5 1.26(4)
C42 N6 1.29(3)
C42 C43 1.31(4)
C43 C48 1.37(4)
C43 C44 1.44(4)
C48 O47 1.39(3)
C48 C47 1.44(4)
C47 C46 1.43(4)
C46 C45 1.45(4)
C35 C36 1.33(4)
C36 C37 1.49(4)
C40 N5 1.36(3)
C40 C41 1.49(4)
C41 N6 1.39(4)
C44 C45 1.36(4)
N1 Mn1 1.961(19)
N2 Mn1 1.971(16)
N3 Mn2 1.952(17)
N4 Mn2 1.987(16)
N5 Mn3 1.97(3)
N6 Mn3 1.97(2)
O1 P1 1.536(13)
O1 W3 2.409(13)
O1 W5 2.458(13)
O1 W12 2.458(13)
O2 P1 1.522(14)
O2 W10 2.416(13)
O2 W11 2.448(13)
O2 W2 2.481(13)
O3 P1 1.573(13)
O3 W1 2.378(13)
O3 W4 2.428(14)
O3 W8 2.440(12)
O40 W6 1.879(15)
O40 W11 1.915(15)
O13 W9 1.867(14)
O13 W2 1.923(14)
O11 W2 1.887(15)
O11 W11 1.938(16)
O7 W1 1.898(15)
O7 W11 1.933(15)
O38 W8 1.896(14)
O38 W10 1.918(14)
O8 W8 1.891(14)
O8 W1 1.911(14)
O6 W1 1.902(13)
O6 W6 1.930(13)
O25 W7 1.892(12)
O25 W4 1.943(13)
O28 W7 1.913(13)
O28 W6 1.928(14)
O31 W9 1.915(15)
O31 W7 1.938(15)
O17 W9 1.894(14)
O17 W3 1.938(14)
O19 W12 1.928(14)
O19 W3 1.942(14)
O20 W5 1.900(14)
O20 W3 1.905(14)
O23 W5 1.878(19)
O23 W12 1.946(16)
O37 W8 1.913(13)
O37 W5 1.919(14)
O36 W8 1.726(14)
O5 W1 1.649(14)
O9 W4 1.915(14)
O9 W1 1.927(15)
O30 W7 1.696(15)
O18 W3 1.710(14)
O16 W2 1.685(15)
O14 W2 1.879(13)
O14 W10 1.931(13)
O34 W10 1.688(15)
O12 W11 1.881(14)
O12 W10 1.915(14)
O39 W5 1.894(14)
O39 W10 1.927(14)
O15 W2 1.895(14)
O15 W3 1.908(15)
O29 W6 1.717(15)
O32 W9 1.899(13)
O32 W6 1.923(12)
O44 Mn2 1.899(14)
O44 Mn1 2.451(15)
O43 Mn1 1.895(13)
O43 Mn2 2.460(13)
O10 W11 1.685(14)
O41 Mn1 2.212(17)
O42 Mn1 1.866(15)
O46 Mn2 2.218(17)
O4 P1 1.557(13)
O4 W7 2.420(13)
O4 W9 2.422(12)
O4 W6 2.447(12)
O35 W5 1.671(15)
O33 W9 1.706(13)
O26 W4 1.719(15)
O27 W4 1.901(14)
O27 W8 1.939(17)
O22 W12 1.731(15)
O21 W12 1.903(15)
O21 W7 1.918(14)
O45 Mn2 1.860(15)
O48 Mn3 1.855(17)
O47 Mn3 1.819(18)
O49 Mn3 2.24(3)
O24 W4 1.885(14)
O24 W12 1.922(14)

loop_
_geom_torsion_atom_site_label_1
_geom_torsion_atom_site_label_2
_geom_torsion_atom_site_label_3
_geom_torsion_atom_site_label_4
_geom_torsion
C12 C11 C10 N1 168(3)
C16 C11 C10 N1 -12(4)
N1 C9 C8 N2 37(2)
C27 C28 C29 C30 -2(4)
O42 C1 C2 C3 -179(2)
C6 C1 C2 C3 1(4)
N3 C24 C25 N4 -40(2)
O44 C32 C31 C30 179(2)
C27 C32 C31 C30 -1(4)
C28 C29 C30 C31 8(4)
C32 C31 C30 C29 -6(4)
O42 C1 C6 C7 -3(4)
C2 C1 C6 C7 177(2)
O42 C1 C6 C5 179(2)
C2 C1 C6 C5 -1(4)
C7 C6 C5 C4 -175(2)
C1 C6 C5 C4 3(4)
C1 C2 C3 C4 -3(4)
C12 C11 C16 O43 176(2)
C10 C11 C16 O43 -5(4)
C12 C11 C16 C15 6(4)
C10 C11 C16 C15 -174(2)
O43 C16 C15 C14 -175(2)
C11 C16 C15 C14 -5(4)
C16 C15 C14 C13 6(4)
C16 C11 C12 C13 -8(4)
C10 C11 C12 C13 172(3)
C11 C12 C13 C14 9(4)
C15 C14 C13 C12 -8(4)
C5 C6 C7 N2 179(2)
C1 C6 C7 N2 1(4)
C6 C5 C4 C3 -6(4)
C2 C3 C4 C5 6(4)
C22 C17 C18 C19 -5(4)
O45 C17 C18 C19 -176(2)
C17 C18 C19 C20 1(4)
C20 C21 C22 C17 -2(5)
C20 C21 C22 C23 178(3)
C18 C17 C22 C21 5(4)
O45 C17 C22 C21 176(2)
C18 C17 C22 C23 -175(3)
O45 C17 C22 C23 -4(4)
N3 C23 C22 C21 -178(3)
N3 C23 C22 C17 2(4)
C35 C34 C33 O48 -178(3)
C35 C34 C33 C38 -4(4)
O48 C33 C38 C37 179(3)
C34 C33 C38 C37 4(4)
O48 C33 C38 C39 -4(4)
C34 C33 C38 C39 -178(2)
C37 C38 C39 N5 -179(3)
C33 C38 C39 N5 3(4)
N6 C42 C43 C48 -2(6)
N6 C42 C43 C44 -176(3)
C42 C43 C48 O47 4(5)
C44 C43 C48 O47 179(2)
C42 C43 C48 C47 173(3)
C44 C43 C48 C47 -12(4)
C43 C48 C47 C46 11(5)
O47 C48 C47 C46 -179(2)
C48 C47 C46 C45 -1(4)
C33 C34 C35 C36 0(5)
C34 C35 C36 C37 5(5)
C39 C38 C37 C36 -178(2)
C33 C38 C37 C36 -1(4)
C35 C36 C37 C38 -4(4)
N5 C40 C41 N6 34(5)
C42 C43 C44 C45 179(3)
C48 C43 C44 C45 4(5)
C43 C44 C45 C46 5(5)
C47 C46 C45 C44 -6(4)
C22 C21 C20 C19 -1(5)
C18 C19 C20 C21 2(5)
C11 C10 N1 C9 171(2)
C11 C10 N1 Mn1 -4(4)
C8 C9 N1 C10 150(2)
C8 C9 N1 Mn1 -34.8(18)
C6 C7 N2 C8 177(2)
C6 C7 N2 Mn1 -5(3)
C9 C8 N2 C7 151.6(19)
C9 C8 N2 Mn1 -26(2)
C22 C23 N3 C24 -178(2)
C22 C23 N3 Mn2 -1(4)
C25 C24 N3 C23 -155(2)
C25 C24 N3 Mn2 28(2)
C27 C26 N4 C25 176.1(19)
C27 C26 N4 Mn2 1(3)
C24 C25 N4 C26 -140(2)
C24 C25 N4 Mn2 36(2)
C38 C39 N5 C40 172(3)
C38 C39 N5 Mn3 -11(4)
C41 C40 N5 C39 143(4)
C41 C40 N5 Mn3 -34(4)
C43 C42 N6 C41 173(3)
C43 C42 N6 Mn3 -3(5)
C40 C41 N6 C42 167(3)
C40 C41 N6 Mn3 -17(4)
C29 C28 C27 C32 -5(3)
C29 C28 C27 C26 -177(2)
O44 C32 C27 C28 -173.6(19)
C31 C32 C27 C28 7(3)
O44 C32 C27 C26 -2(3)
C31 C32 C27 C26 178(2)
N4 C26 C27 C28 -168(2)
N4 C26 C27 C32 20(3)
C31 C32 O44 Mn2 144.2(17)
C27 C32 O44 Mn2 -36(3)
C31 C32 O44 Mn1 -95(2)
C27 C32 O44 Mn1 85(2)
C11 C16 O43 Mn1 35(3)
C15 C16 O43 Mn1 -154.8(18)
C11 C16 O43 Mn2 -83(3)
C15 C16 O43 Mn2 87(2)
C2 C1 O42 Mn1 -170.1(17)
C6 C1 O42 Mn1 10(3)
C18 C17 O45 Mn2 175.9(19)
C22 C17 O45 Mn2 5(4)
C34 C33 O48 Mn3 -173(2)
C38 C33 O48 Mn3 13(4)
C43 C48 O47 Mn3 -1(4)
C47 C48 O47 Mn3 -171(2)
W10 O2 P1 O1 59.4(10)
W11 O2 P1 O1 -178.2(7)
W2 O2 P1 O1 -60.6(10)
W10 O2 P1 O4 178.4(8)
W11 O2 P1 O4 -59.2(10)
W2 O2 P1 O4 58.4(10)
W10 O2 P1 O3 -61.8(11)
W11 O2 P1 O3 60.6(10)
W2 O2 P1 O3 178.2(7)
W3 O1 P1 O2 60.0(11)
W5 O1 P1 O2 -61.3(10)
W12 O1 P1 O2 -178.9(7)
W3 O1 P1 O4 -60.2(11)
W5 O1 P1 O4 178.6(8)
W12 O1 P1 O4 61.0(10)
W3 O1 P1 O3 179.6(8)
W5 O1 P1 O3 58.4(11)
W12 O1 P1 O3 -59.2(10)
W7 O4 P1 O2 178.9(8)
W9 O4 P1 O2 -59.4(10)
W6 O4 P1 O2 59.7(10)
W7 O4 P1 O1 -61.8(10)
W9 O4 P1 O1 59.9(10)
W6 O4 P1 O1 179.1(8)
W7 O4 P1 O3 59.6(10)
W9 O4 P1 O3 -178.7(7)
W6 O4 P1 O3 -59.6(10)
W1 O3 P1 O2 -60.1(10)
W4 O3 P1 O2 178.7(8)
W8 O3 P1 O2 61.1(10)
W1 O3 P1 O1 -180.0(8)
W4 O3 P1 O1 58.8(10)
W8 O3 P1 O1 -58.8(10)
W1 O3 P1 O4 60.3(10)
W4 O3 P1 O4 -60.9(10)
W8 O3 P1 O4 -178.6(7)
C1 O42 Mn1 O43 157.8(19)
C1 O42 Mn1 N1 -22(12)
C1 O42 Mn1 N2 -11(2)
C1 O42 Mn1 O41 -104.3(19)
C1 O42 Mn1 O44 76.6(19)
C16 O43 Mn1 O42 141.4(17)
Mn2 O43 Mn1 O42 -93.1(6)
C16 O43 Mn1 N1 -38.6(17)
Mn2 O43 Mn1 N1 86.9(7)
C16 O43 Mn1 N2 -97(3)
Mn2 O43 Mn1 N2 28(3)
C16 O43 Mn1 O41 47.8(17)
Mn2 O43 Mn1 O41 173.2(6)
C16 O43 Mn1 O44 -124.3(17)
Mn2 O43 Mn1 O44 1.1(5)
C10 N1 Mn1 O42 -156(10)
C9 N1 Mn1 O42 29(11)
C10 N1 Mn1 O43 24(2)
C9 N1 Mn1 O43 -151.2(14)
C10 N1 Mn1 N2 -167(2)
C9 N1 Mn1 N2 17.8(14)
C10 N1 Mn1 O41 -74(2)
C9 N1 Mn1 O41 111.2(14)
C10 N1 Mn1 O44 105(2)
C9 N1 Mn1 O44 -70.3(13)
C7 N2 Mn1 O42 8.5(18)
C8 N2 Mn1 O42 -174.0(15)
C7 N2 Mn1 O43 -113(3)
C8 N2 Mn1 O43 65(3)
C7 N2 Mn1 N1 -172.3(18)
C8 N2 Mn1 N1 5.2(15)
C7 N2 Mn1 O41 101.7(17)
C8 N2 Mn1 O41 -80.7(15)
C7 N2 Mn1 O44 -86.2(17)
C8 N2 Mn1 O44 91.3(15)
C32 O44 Mn1 O42 -41.5(13)
Mn2 O44 Mn1 O42 91.7(7)
C32 O44 Mn1 O43 -134.6(13)
Mn2 O44 Mn1 O43 -1.4(6)
C32 O44 Mn1 N1 134.4(13)
Mn2 O44 Mn1 N1 -92.3(7)
C32 O44 Mn1 N2 51.1(13)
Mn2 O44 Mn1 N2 -175.6(7)
C32 O44 Mn1 O41 145(3)
Mn2 O44 Mn1 O41 -82(4)
C17 O45 Mn2 O44 -177(2)
C17 O45 Mn2 N3 -3(2)
C17 O45 Mn2 N4 -42(7)
C17 O45 Mn2 O46 88(2)
C17 O45 Mn2 O43 -97(2)
C32 O44 Mn2 O45 -142.5(16)
Mn1 O44 Mn2 O45 89.6(7)
C32 O44 Mn2 N3 74(4)
Mn1 O44 Mn2 N3 -54(4)
C32 O44 Mn2 N4 42.5(16)
Mn1 O44 Mn2 N4 -85.4(7)
C32 O44 Mn2 O46 -47.8(16)
Mn1 O44 Mn2 O46 -175.7(6)
C32 O44 Mn2 O43 129.0(16)
Mn1 O44 Mn2 O43 1.1(5)
C23 N3 Mn2 O45 1(2)
C24 N3 Mn2 O45 178.0(15)
C23 N3 Mn2 O44 145(3)
C24 N3 Mn2 O44 -39(5)
C23 N3 Mn2 N4 177(2)
C24 N3 Mn2 N4 -6.5(15)
C23 N3 Mn2 O46 -93(2)
C24 N3 Mn2 O46 83.6(15)
C23 N3 Mn2 O43 91(2)
C24 N3 Mn2 O43 -92.4(15)
C26 N4 Mn2 O45 -160(5)
C25 N4 Mn2 O45 24(7)
C26 N4 Mn2 O44 -25.2(19)
C25 N4 Mn2 O44 158.8(15)
C26 N4 Mn2 N3 160.2(19)
C25 N4 Mn2 N3 -15.8(15)
C26 N4 Mn2 O46 68.6(19)
C25 N4 Mn2 O46 -107.4(15)
C26 N4 Mn2 O43 -105.9(18)
C25 N4 Mn2 O43 78.1(14)
C16 O43 Mn2 O45 33.8(13)
Mn1 O43 Mn2 O45 -97.3(7)
C16 O43 Mn2 O44 129.7(13)
Mn1 O43 Mn2 O44 -1.4(6)
C16 O43 Mn2 N3 -58.6(13)
Mn1 O43 Mn2 N3 170.3(7)
C16 O43 Mn2 N4 -140.5(13)
Mn1 O43 Mn2 N4 88.4(7)
C16 O43 Mn2 O46 160(5)
Mn1 O43 Mn2 O46 29(5)
C48 O47 Mn3 O48 -173(2)
C48 O47 Mn3 N6 -2(2)
C48 O47 Mn3 N5 -58(6)
C48 O47 Mn3 O49 91(2)
C33 O48 Mn3 O47 156(2)
C33 O48 Mn3 N6 44(6)
C33 O48 Mn3 N5 -15(2)
C33 O48 Mn3 O49 -110(2)
C42 N6 Mn3 O47 4(2)
C41 N6 Mn3 O47 -172(2)
C42 N6 Mn3 O48 116(5)
C41 N6 Mn3 O48 -60(6)
C42 N6 Mn3 N5 176(2)
C41 N6 Mn3 N5 0(2)
C42 N6 Mn3 O49 -90(2)
C41 N6 Mn3 O49 94(2)
C39 N5 Mn3 O47 -101(5)
C40 N5 Mn3 O47 76(6)
C39 N5 Mn3 O48 14(3)
C40 N5 Mn3 O48 -169(2)
C39 N5 Mn3 N6 -157(3)
C40 N5 Mn3 N6 20(2)
C39 N5 Mn3 O49 110(3)
C40 N5 Mn3 O49 -73(2)
W11 O7 W1 O5 130.0(18)
W11 O7 W1 O6 29.1(18)
W11 O7 W1 O8 -127.2(18)
W11 O7 W1 O9 -49(3)
W11 O7 W1 O3 -56.0(18)
W6 O6 W1 O5 -130.1(15)
W6 O6 W1 O7 -28.6(15)
W6 O6 W1 O8 53(2)
W6 O6 W1 O9 128.8(15)
W6 O6 W1 O3 56.1(15)
W8 O8 W1 O5 -173.1(9)
W8 O8 W1 O7 84.7(9)
W8 O8 W1 O6 4(2)
W8 O8 W1 O9 -72.6(9)
W8 O8 W1 O3 0.5(8)
W4 O9 W1 O5 171.5(8)
W4 O9 W1 O7 -9.5(19)
W4 O9 W1 O6 -87.2(8)
W4 O9 W1 O8 69.5(8)
W4 O9 W1 O3 -2.2(7)
P1 O3 W1 O5 -179(82)
W4 O3 W1 O5 -44(4)
W8 O3 W1 O5 46(4)
P1 O3 W1 O7 43.3(9)
W4 O3 W1 O7 178.5(5)
W8 O3 W1 O7 -91.8(5)
P1 O3 W1 O6 -43.8(9)
W4 O3 W1 O6 91.4(5)
W8 O3 W1 O6 -178.9(6)
P1 O3 W1 O8 134.8(10)
W4 O3 W1 O8 -90.0(5)
W8 O3 W1 O8 -0.3(5)
P1 O3 W1 O9 -133.8(10)
W4 O3 W1 O9 1.4(4)
W8 O3 W1 O9 91.1(5)
W10 O14 W2 O16 -169.6(8)
W10 O14 W2 O11 -67.4(9)
W10 O14 W2 O15 87.1(9)
W10 O14 W2 O13 18.5(18)
W10 O14 W2 O2 4.7(7)
W11 O11 W2 O16 171.2(10)
W11 O11 W2 O14 67.4(10)
W11 O11 W2 O15 -10(2)
W11 O11 W2 O13 -85.9(10)
W11 O11 W2 O2 -3.0(8)
W3 O15 W2 O16 125.3(18)
W3 O15 W2 O14 -131.4(18)
W3 O15 W2 O11 -53(3)
W3 O15 W2 O13 23.6(17)
W3 O15 W2 O2 -60.2(17)
W9 O13 W2 O16 -130.3(18)
W9 O13 W2 O14 42(3)
W9 O13 W2 O11 127.2(19)
W9 O13 W2 O15 -27.4(18)
W9 O13 W2 O2 54.7(18)
P1 O2 W2 O16 179(89)
W10 O2 W2 O16 43(5)
W11 O2 W2 O16 -46(5)
P1 O2 W2 O14 133.1(10)
W10 O2 W2 O14 -3.0(5)
W11 O2 W2 O14 -92.5(5)
P1 O2 W2 O11 -132.4(10)
W10 O2 W2 O11 91.5(6)
W11 O2 W2 O11 1.9(5)
P1 O2 W2 O15 44.4(9)
W10 O2 W2 O15 -91.7(6)
W11 O2 W2 O15 178.8(6)
P1 O2 W2 O13 -40.6(9)
W10 O2 W2 O13 -176.7(5)
W11 O2 W2 O13 93.7(5)
W5 O20 W3 O18 170.2(9)
W5 O20 W3 O15 -82.9(10)
W5 O20 W3 O17 -4(2)
W5 O20 W3 O19 72.4(10)
W5 O20 W3 O1 -0.8(8)
W2 O15 W3 O18 -124.6(17)
W2 O15 W3 O20 131.4(18)
W2 O15 W3 O17 -25.0(17)
W2 O15 W3 O19 46(3)
W2 O15 W3 O1 59.6(17)
W9 O17 W3 O18 135.8(17)
W9 O17 W3 O20 -50(3)
W9 O17 W3 O15 30.4(17)
W9 O17 W3 O19 -126.3(17)
W9 O17 W3 O1 -52.9(17)
W12 O19 W3 O18 -169.2(8)
W12 O19 W3 O20 -66.3(9)
W12 O19 W3 O15 20.2(19)
W12 O19 W3 O17 90.5(9)
W12 O19 W3 O1 5.8(7)
P1 O1 W3 O18 162(3)
W5 O1 W3 O18 -62(4)
W12 O1 W3 O18 27(4)
P1 O1 W3 O20 -135.5(11)
W5 O1 W3 O20 0.5(5)
W12 O1 W3 O20 88.9(5)
P1 O1 W3 O15 -42.1(10)
W5 O1 W3 O15 93.9(5)
W12 O1 W3 O15 -177.7(6)
P1 O1 W3 O17 43.3(10)
W5 O1 W3 O17 179.3(5)
W12 O1 W3 O17 -92.3(5)
P1 O1 W3 O19 131.9(11)
W5 O1 W3 O19 -92.1(5)
W12 O1 W3 O19 -3.7(5)
W12 O24 W4 O26 -132.6(19)
W12 O24 W4 O27 125(2)
W12 O24 W4 O9 43(3)
W12 O24 W4 O25 -32.2(19)
W12 O24 W4 O3 53.3(19)
W8 O27 W4 O26 169.4(9)
W8 O27 W4 O24 -88.2(9)
W8 O27 W4 O9 68.3(9)
W8 O27 W4 O25 -13(2)
W8 O27 W4 O3 -3.1(8)
W1 O9 W4 O26 -171.5(8)
W1 O9 W4 O24 12.6(19)
W1 O9 W4 O27 -69.7(9)
W1 O9 W4 O25 87.4(8)
W1 O9 W4 O3 2.1(7)
W7 O25 W4 O26 133.1(15)
W7 O25 W4 O24 31.4(15)
W7 O25 W4 O27 -44(2)
W7 O25 W4 O9 -125.6(15)
W7 O25 W4 O3 -54.0(14)
P1 O3 W4 O26 177(4)
W1 O3 W4 O26 41(4)
W8 O3 W4 O26 -50(4)
P1 O3 W4 O24 -40.7(9)
W1 O3 W4 O24 -177.2(5)
W8 O3 W4 O24 92.4(5)
P1 O3 W4 O27 -131.1(10)
W1 O3 W4 O27 92.4(5)
W8 O3 W4 O27 1.9(5)
P1 O3 W4 O9 135.1(10)
W1 O3 W4 O9 -1.4(4)
W8 O3 W4 O9 -91.9(5)
P1 O3 W4 O25 44.9(9)
W1 O3 W4 O25 -91.5(5)
W8 O3 W4 O25 178.0(5)
W12 O23 W5 O35 170.8(10)
W12 O23 W5 O39 -11(2)
W12 O23 W5 O20 67.5(10)
W12 O23 W5 O37 -87.7(10)
W12 O23 W5 O1 -3.6(9)
W10 O39 W5 O35 126.9(17)
W10 O39 W5 O23 -51(3)
W10 O39 W5 O20 -129.4(17)
W10 O39 W5 O37 25.5(17)
W10 O39 W5 O1 -58.3(16)
W3 O20 W5 O35 -172.2(9)
W3 O20 W5 O23 -72.0(10)
W3 O20 W5 O39 82.9(10)
W3 O20 W5 O37 4(2)
W3 O20 W5 O1 0.8(8)
W8 O37 W5 O35 -127.6(16)
W8 O37 W5 O23 132.1(16)
W8 O37 W5 O39 -23.1(16)
W8 O37 W5 O20 56(2)
W8 O37 W5 O1 59.2(16)
P1 O1 W5 O35 -171(4)
W3 O1 W5 O35 52(5)
W12 O1 W5 O35 -37(5)
P1 O1 W5 O23 -131.3(11)
W3 O1 W5 O23 91.8(6)
W12 O1 W5 O23 2.3(5)
P1 O1 W5 O39 45.3(10)
W3 O1 W5 O39 -91.6(5)
W12 O1 W5 O39 178.9(5)
P1 O1 W5 O20 136.4(11)
W3 O1 W5 O20 -0.5(5)
W12 O1 W5 O20 -90.0(5)
P1 O1 W5 O37 -42.3(10)
W3 O1 W5 O37 -179.2(5)
W12 O1 W5 O37 91.3(5)
W11 O40 W6 O29 -134(2)
W11 O40 W6 O32 121(2)
W11 O40 W6 O28 39(3)
W11 O40 W6 O6 -34(2)
W11 O40 W6 O4 51(2)
W9 O32 W6 O29 170.7(9)
W9 O32 W6 O40 -83.3(9)
W9 O32 W6 O28 72.2(9)
W9 O32 W6 O6 -2.5(19)
W9 O32 W6 O4 0.0(7)
W7 O28 W6 O29 -172.4(8)
W7 O28 W6 O40 14.3(19)
W7 O28 W6 O32 -69.9(8)
W7 O28 W6 O6 86.2(9)
W7 O28 W6 O4 1.9(7)
W1 O6 W6 O29 133.0(15)
W1 O6 W6 O40 28.7(15)
W1 O6 W6 O32 -54(2)
W1 O6 W6 O28 -127.9(15)
W1 O6 W6 O4 -56.2(15)
P1 O4 W6 O29 166(3)
W7 O4 W6 O29 31(3)
W9 O4 W6 O29 -59(3)
P1 O4 W6 O40 -41.2(9)
W7 O4 W6 O40 -176.1(5)
W9 O4 W6 O40 93.9(5)
P1 O4 W6 O32 -135.1(10)
W7 O4 W6 O32 89.9(5)
W9 O4 W6 O32 0.0(5)
P1 O4 W6 O28 133.7(9)
W7 O4 W6 O28 -1.2(4)
W9 O4 W6 O28 -91.2(5)
P1 O4 W6 O6 43.8(9)
W7 O4 W6 O6 -91.1(5)
W9 O4 W6 O6 178.9(6)
W4 O25 W7 O30 -134.0(15)
W4 O25 W7 O28 125.4(15)
W4 O25 W7 O21 -31.3(15)
W4 O25 W7 O31 46(2)
W4 O25 W7 O4 52.9(14)
W6 O28 W7 O30 170.8(8)
W6 O28 W7 O25 -87.8(9)
W6 O28 W7 O21 -8.3(19)
W6 O28 W7 O31 70.2(9)
W6 O28 W7 O4 -1.9(7)
W12 O21 W7 O30 131.0(17)
W12 O21 W7 O25 30.0(17)
W12 O21 W7 O28 -50(3)
W12 O21 W7 O31 -128.3(18)
W12 O21 W7 O4 -56.0(17)
W9 O31 W7 O30 -169.5(9)
W9 O31 W7 O25 11(2)
W9 O31 W7 O28 -69.2(9)
W9 O31 W7 O21 87.7(9)
W9 O31 W7 O4 3.3(7)
P1 O4 W7 O30 -180(3)
W9 O4 W7 O30 44(3)
W6 O4 W7 O30 -45(3)
P1 O4 W7 O25 -42.8(9)
W9 O4 W7 O25 -179.3(5)
W6 O4 W7 O25 91.4(5)
P1 O4 W7 O28 -132.9(10)
W9 O4 W7 O28 90.6(5)
W6 O4 W7 O28 1.2(4)
P1 O4 W7 O21 44.5(9)
W9 O4 W7 O21 -92.0(5)
W6 O4 W7 O21 178.7(5)
P1 O4 W7 O31 134.4(10)
W9 O4 W7 O31 -2.1(5)
W6 O4 W7 O31 -91.5(5)
W1 O8 W8 O36 173.9(9)
W1 O8 W8 O38 -83.4(9)
W1 O8 W8 O37 -1.8(19)
W1 O8 W8 O27 71.0(9)
W1 O8 W8 O3 -0.5(8)
W10 O38 W8 O36 -131.5(17)
W10 O38 W8 O8 124.5(17)
W10 O38 W8 O37 -29.7(17)
W10 O38 W8 O27 42(3)
W10 O38 W8 O3 54.7(16)
W5 O37 W8 O36 125.4(16)
W5 O37 W8 O8 -59(2)
W5 O37 W8 O38 23.8(16)
W5 O37 W8 O27 -131.7(16)
W5 O37 W8 O3 -60.1(16)
W4 O27 W8 O36 -170.1(9)
W4 O27 W8 O8 -67.2(9)
W4 O27 W8 O38 16.0(19)
W4 O27 W8 O37 88.0(9)
W4 O27 W8 O3 3.1(8)
P1 O3 W8 O36 -177(4)
W1 O3 W8 O36 -41(4)
W4 O3 W8 O36 50(4)
P1 O3 W8 O8 -136.1(10)
W1 O3 W8 O8 0.3(5)
W4 O3 W8 O8 90.8(5)
P1 O3 W8 O38 -43.1(9)
W1 O3 W8 O38 93.3(5)
W4 O3 W8 O38 -176.3(5)
P1 O3 W8 O37 43.3(9)
W1 O3 W8 O37 179.7(6)
W4 O3 W8 O37 -89.9(5)
P1 O3 W8 O27 131.2(10)
W1 O3 W8 O27 -92.4(6)
W4 O3 W8 O27 -1.9(5)
W2 O13 W9 O33 132.2(18)
W2 O13 W9 O17 29.7(18)
W2 O13 W9 O32 -127.1(19)
W2 O13 W9 O31 -45(3)
W2 O13 W9 O4 -55.1(18)
W3 O17 W9 O33 -133.7(17)
W3 O17 W9 O13 -31.2(17)
W3 O17 W9 O32 47(3)
W3 O17 W9 O31 125.6(17)
W3 O17 W9 O4 53.1(17)
W6 O32 W9 O33 -173.0(9)
W6 O32 W9 O13 83.2(9)
W6 O32 W9 O17 6(2)
W6 O32 W9 O31 -72.8(9)
W6 O32 W9 O4 0.0(8)
W7 O31 W9 O33 168.9(9)
W7 O31 W9 O13 -14(2)
W7 O31 W9 O17 -87.5(9)
W7 O31 W9 O32 69.2(9)
W7 O31 W9 O4 -3.3(7)
P1 O4 W9 O33 177(3)
W7 O4 W9 O33 -46(3)
W6 O4 W9 O33 43(3)
P1 O4 W9 O13 41.5(9)
W7 O4 W9 O13 177.8(5)
W6 O4 W9 O13 -92.6(5)
P1 O4 W9 O17 -43.5(9)
W7 O4 W9 O17 92.9(5)
W6 O4 W9 O17 -177.6(6)
P1 O4 W9 O32 134.1(10)
W7 O4 W9 O32 -89.5(5)
W6 O4 W9 O32 0.0(5)
P1 O4 W9 O31 -134.2(10)
W7 O4 W9 O31 2.2(5)
W6 O4 W9 O31 91.7(6)
W11 O12 W10 O34 -168.2(10)
W11 O12 W10 O38 88.2(10)
W11 O12 W10 O39 14(2)
W11 O12 W10 O14 -66.7(10)
W11 O12 W10 O2 4.8(8)
W8 O38 W10 O34 132.7(17)
W8 O38 W10 O12 -124.9(17)
W8 O38 W10 O39 30.0(17)
W8 O38 W10 O14 -44(2)
W8 O38 W10 O2 -54.0(16)
W5 O39 W10 O34 -129.2(17)
W5 O39 W10 O12 49(2)
W5 O39 W10 O38 -26.5(17)
W5 O39 W10 O14 129.1(17)
W5 O39 W10 O2 57.4(16)
W2 O14 W10 O34 168.0(9)
W2 O14 W10 O12 65.9(9)
W2 O14 W10 O38 -15.5(18)
W2 O14 W10 O39 -88.6(9)
W2 O14 W10 O2 -4.8(7)
P1 O2 W10 O34 -180(4)
W11 O2 W10 O34 43(4)
W2 O2 W10 O34 -45(4)
P1 O2 W10 O12 134.3(11)
W11 O2 W10 O12 -2.8(5)
W2 O2 W10 O12 -90.8(6)
P1 O2 W10 O38 43.3(9)
W11 O2 W10 O38 -93.8(5)
W2 O2 W10 O38 178.3(5)
P1 O2 W10 O39 -41.9(10)
W11 O2 W10 O39 -179.0(6)
W2 O2 W10 O39 93.1(5)
P1 O2 W10 O14 -132.1(10)
W11 O2 W10 O14 90.8(5)
W2 O2 W10 O14 2.9(4)
W10 O12 W11 O10 170.7(10)
W10 O12 W11 O40 -18(2)
W10 O12 W11 O7 -87.8(10)
W10 O12 W11 O11 67.6(10)
W10 O12 W11 O2 -4.7(8)
W6 O40 W11 O10 134(2)
W6 O40 W11 O12 -37(3)
W6 O40 W11 O7 34(2)
W6 O40 W11 O11 -122(2)
W6 O40 W11 O2 -50(2)
W1 O7 W11 O10 -129.8(18)
W1 O7 W11 O12 126.5(18)
W1 O7 W11 O40 -28.9(18)
W1 O7 W11 O11 47(3)
W1 O7 W11 O2 55.8(18)
W2 O11 W11 O10 -171.0(10)
W2 O11 W11 O12 -67.3(10)
W2 O11 W11 O40 86.6(10)
W2 O11 W11 O7 12(2)
W2 O11 W11 O2 3.1(9)
P1 O2 W11 O10 -174(4)
W10 O2 W11 O10 -36(5)
W2 O2 W11 O10 53(5)
P1 O2 W11 O12 -134.6(10)
W10 O2 W11 O12 2.9(5)
W2 O2 W11 O12 91.9(6)
P1 O2 W11 O40 39.7(9)
W10 O2 W11 O40 177.1(6)
W2 O2 W11 O40 -93.9(5)
P1 O2 W11 O7 -44.5(9)
W10 O2 W11 O7 93.0(5)
W2 O2 W11 O7 -178.1(6)
P1 O2 W11 O11 131.7(10)
W10 O2 W11 O11 -90.8(6)
W2 O2 W11 O11 -1.9(5)
W7 O21 W12 O22 -131.3(17)
W7 O21 W12 O24 -28.7(17)
W7 O21 W12 O19 128.2(18)
W7 O21 W12 O23 47(3)
W7 O21 W12 O1 55.8(17)
W4 O24 W12 O22 132.4(19)
W4 O24 W12 O21 31(2)
W4 O24 W12 O19 -40(3)
W4 O24 W12 O23 -125(2)
W4 O24 W12 O1 -53.0(19)
W3 O19 W12 O22 168.2(9)
W3 O19 W12 O21 -90.2(9)
W3 O19 W12 O24 -19(2)
W3 O19 W12 O23 65.3(9)
W3 O19 W12 O1 -5.7(7)
W5 O23 W12 O22 -168.9(10)
W5 O23 W12 O21 13(2)
W5 O23 W12 O24 87.7(10)
W5 O23 W12 O19 -68.0(10)
W5 O23 W12 O1 3.6(9)
P1 O1 W12 O22 -175(3)
W3 O1 W12 O22 -38(4)
W5 O1 W12 O22 52(4)
P1 O1 W12 O21 -44.2(9)
W3 O1 W12 O21 92.7(5)
W5 O1 W12 O21 -178.2(5)
P1 O1 W12 O24 41.2(9)
W3 O1 W12 O24 178.1(6)
W5 O1 W12 O24 -92.7(5)
P1 O1 W12 O19 -133.1(10)
W3 O1 W12 O19 3.8(5)
W5 O1 W12 O19 93.0(5)
P1 O1 W12 O23 131.7(10)
W3 O1 W12 O23 -91.4(6)
W5 O1 W12 O23 -2.2(5)
